data_7222386
loop_
_publ_author_name
'Haslinger, Stefan'
'Lindhorst, Anja Cosima'
'K\"uck, Jens Wilhelm'
'Cokoja, Mirza'
'P\"othig, Alexander'
'K\"uhn, Fritz Elmar'

_publ_section_title
;
 Isocyanide Substitution Reactions at the Trans Labile Sites of an
 Iron(II) N-Heterocyclic Carbene Complex
;
_journal_name_full 'RSC Adv.'
_journal_paper_doi 10.1039/C5RA18270K
_journal_year 2015
_chemical_compound_source 'see text'
_chemical_formula_moiety 'C27 H24 Fe N8, 2(F6 P)'
_chemical_formula_sum 'C27 H24 F12 Fe N8 P2'
_chemical_formula_weight 806.33
_space_group_IT_number 2
_symmetry_cell_setting triclinic
_symmetry_Int_Tables_number 2
_symmetry_space_group_name_Hall '-P 1'
_symmetry_space_group_name_H-M 'P -1'
_atom_sites_solution_hydrogens geom
_audit_update_record
;
2015-09-07 deposited with the CCDC.
2015-09-30 downloaded from the CCDC.
;
_cell_angle_alpha 98.549(3)
_cell_angle_beta 101.122(3)
_cell_angle_gamma 100.397(3)
_cell_formula_units_Z 2
_cell_length_a 8.0698(5)
_cell_length_b 10.1378(7)
_cell_length_c 19.5360(13)
_cell_measurement_reflns_used 9949
_cell_measurement_temperature 123
_cell_measurement_theta_max 25.3293
_cell_measurement_theta_min 2.6119
_cell_volume 1514.35(18)
_computing_cell_refinement 'SAINT (Bruker, 2012)'
_computing_data_collection 'APEX II Control Software (Bruker, 2013)'
_computing_data_reduction 'SAINT (Bruker, 2012)'
_computing_molecular_graphics 'PLATON (Spek, 2011)'
_computing_publication_material 'PLATON (Spek, 2011), enCIFer (Allen, 2004)'
_computing_structure_refinement 'SHELXL2014 (Sheldrick, 2014), SHELXLE (Huebschle, 2011)'
_computing_structure_solution 'SHELXS97 (Sheldrick, 1997)'
_diffrn_ambient_temperature 123
_diffrn_detector ' CCD plate '
_diffrn_detector_area_resol_mean 16
_diffrn_measured_fraction_theta_full 0.997
_diffrn_measured_fraction_theta_max 0.990
_diffrn_measurement_device ' \k-geometry diffractometer '
_diffrn_measurement_device_type ' Bruker APEX-II CCD '
_diffrn_measurement_method ' phi- and omega-rotation '
_diffrn_radiation_monochromator graphite
_diffrn_radiation_probe x-ray
_diffrn_radiation_source 'fine-focus sealed tube'
_diffrn_radiation_type MoK\a
_diffrn_radiation_wavelength 0.71073
_diffrn_reflns_av_R_equivalents 0.0412
_diffrn_reflns_av_sigmaI/netI 0.0340
_diffrn_reflns_limit_h_max 9
_diffrn_reflns_limit_h_min -9
_diffrn_reflns_limit_k_max 12
_diffrn_reflns_limit_k_min -12
_diffrn_reflns_limit_l_max 23
_diffrn_reflns_limit_l_min -23
_diffrn_reflns_number 33287
_diffrn_reflns_reduction_process
;
;
_diffrn_reflns_theta_full 25.24
_diffrn_reflns_theta_max 25.76
_diffrn_reflns_theta_min 1.08
_exptl_absorpt_coefficient_mu 0.715
_exptl_absorpt_correction_T_max 0.7467
_exptl_absorpt_correction_T_min 0.6353
_exptl_absorpt_correction_type multi-scan
_exptl_absorpt_process_details 'SADABS, Bruker, 2008b'
_exptl_crystal_colour 'clear yellow'
_exptl_crystal_density_diffrn 1.768
_exptl_crystal_density_method 'Not Measured'
_exptl_crystal_description fragment
_exptl_crystal_F_000 812
_exptl_crystal_size_max 0.291
_exptl_crystal_size_mid 0.192
_exptl_crystal_size_min 0.080
_refine_diff_density_max 1.180
_refine_diff_density_min -0.668
_refine_diff_density_rms 0.074
_refine_ls_extinction_method none
_refine_ls_goodness_of_fit_ref 1.042
_refine_ls_hydrogen_treatment constr
_refine_ls_matrix_type full
_refine_ls_number_parameters 452
_refine_ls_number_reflns 5742
_refine_ls_number_restraints 0
_refine_ls_restrained_S_all 1.042
_refine_ls_R_factor_all 0.0526
_refine_ls_R_factor_gt 0.0407
_refine_ls_shift/su_max 0.001
_refine_ls_shift/su_mean 0.000
_refine_ls_structure_factor_coef Fsqd
_refine_ls_weighting_details 'W=1/[\S^2^(FO^2^)+(0.0431P)^2^+2.2860P] WHERE P=(FO^2^+2FC^2^)/3'
_refine_ls_weighting_scheme calc
_refine_ls_wR_factor_gt 0.0957
_refine_ls_wR_factor_ref 0.1029
_reflns_number_gt 4781
_reflns_number_total 5742
_reflns_threshold_expression i>2\s(i)
_cod_data_source_file c5ra18270k2.cif
_cod_data_source_block compound_4a
_cod_database_code 7222386

loop_
_symmetry_equiv_pos_site_id
_symmetry_equiv_pos_as_xyz
1 x,y,z
2 -x,-y,-z

loop_
_atom_site_aniso_label
_atom_site_aniso_U_11
_atom_site_aniso_U_22
_atom_site_aniso_U_33
_atom_site_aniso_U_23
_atom_site_aniso_U_13
_atom_site_aniso_U_12
Fe1 0.0137(2) 0.0126(2) 0.0128(2) 0.0033(1) 0.0029(2) 0.0035(2)
P1 0.0208(4) 0.0220(4) 0.0421(5) 0.0065(4) 0.0013(4) 0.0032(3)
P2 0.0274(4) 0.0179(4) 0.0160(4) 0.0010(3) -0.0005(3) 0.0048(3)
F1 0.0509(14) 0.0545(14) 0.0787(17) 0.0336(13) -0.0086(12) 0.0128(11)
N1 0.0179(12) 0.0160(11) 0.0231(12) 0.0078(10) 0.0081(10) 0.0075(9)
F2 0.0692(18) 0.0653(17) 0.107(2) -0.0330(16) 0.0441(17) 0.0088(14)
N2 0.0238(13) 0.0151(11) 0.0198(12) 0.0052(9) 0.0099(10) 0.0052(10)
N3 0.0151(12) 0.0181(12) 0.0170(11) 0.0074(9) 0.0052(9) 0.0045(9)
F3 0.0732(16) 0.0506(14) 0.0477(13) 0.0293(11) 0.0029(12) 0.0036(12)
N4 0.0246(13) 0.0137(11) 0.0144(11) 0.0019(9) 0.0060(10) 0.0026(10)
F4 0.0355(12) 0.0618(14) 0.0562(13) 0.0032(11) 0.0160(10) 0.0109(10)
N5 0.0154(11) 0.0149(11) 0.0137(11) 0.0008(9) 0.0011(9) 0.0015(9)
F5 0.0360(12) 0.0336(11) 0.0811(17) 0.0104(11) -0.0156(11) -0.0064(9)
F6 0.0214(10) 0.0327(11) 0.0754(15) -0.0051(10) 0.0106(10) -0.0021(8)
N6 0.0149(11) 0.0141(11) 0.0139(11) 0.0037(9) 0.0032(9) 0.0027(9)
N7 0.0186(12) 0.0189(12) 0.0217(12) 0.0049(10) 0.0052(10) 0.0042(10)
N8 0.0177(12) 0.0174(12) 0.0208(12) 0.0036(10) 0.0055(10) 0.0048(10)
C1 0.0198(14) 0.0139(13) 0.0190(13) 0.0071(11) 0.0071(11) 0.0037(11)
C2 0.0251(16) 0.0226(15) 0.0344(17) 0.0097(13) 0.0158(14) 0.0127(13)
C3 0.0304(17) 0.0196(14) 0.0335(17) 0.0093(13) 0.0194(14) 0.0132(13)
C4 0.0175(14) 0.0173(13) 0.0215(14) 0.0104(11) 0.0077(11) 0.0049(11)
C5 0.0169(14) 0.0251(15) 0.0325(16) 0.0156(13) 0.0056(12) 0.0095(12)
C6 0.0158(14) 0.0354(17) 0.0250(15) 0.0161(13) 0.0001(12) 0.0030(13)
C7 0.0195(15) 0.0321(16) 0.0178(14) 0.0065(12) -0.0002(12) 0.0033(13)
C8 0.0165(14) 0.0245(15) 0.0162(13) 0.0052(11) 0.0031(11) 0.0045(12)
C9 0.0295(16) 0.0163(14) 0.0180(14) 0.0011(11) 0.0087(12) 0.0068(12)
C10 0.0197(14) 0.0123(13) 0.0157(13) 0.0038(10) 0.0064(11) 0.0015(11)
C11 0.0277(16) 0.0181(14) 0.0114(13) 0.0004(11) -0.0004(11) -0.0022(12)
C12 0.0187(14) 0.0221(14) 0.0141(13) 0.0020(11) -0.0024(11) -0.0013(12)
C13 0.0160(14) 0.0158(13) 0.0139(13) 0.0041(10) 0.0041(11) 0.0009(11)
C14 0.0137(14) 0.0214(14) 0.0171(13) 0.0021(11) 0.0004(11) 0.0006(11)
C15 0.0156(14) 0.0218(15) 0.0267(15) 0.0062(12) 0.0047(12) 0.0072(12)
C16 0.0176(14) 0.0174(14) 0.0183(13) 0.0008(11) 0.0041(11) 0.0036(11)
C17 0.0143(13) 0.0170(13) 0.0148(13) 0.0005(11) 0.0007(11) 0.0008(11)
C18 0.0119(13) 0.0170(14) 0.0133(12) 0.0011(11) 0.0020(10) 0.0052(11)
C19 0.0250(16) 0.0192(14) 0.0349(17) 0.0129(13) 0.0117(13) 0.0058(12)
C20 0.0240(15) 0.0192(14) 0.0264(15) 0.0120(12) 0.0070(12) 0.0058(12)
C21 0.041(2) 0.0332(18) 0.0297(17) -0.0018(14) 0.0053(15) 0.0132(16)
C22 0.0317(19) 0.047(2) 0.0299(18) 0.0042(16) -0.0064(14) 0.0092(16)
C23 0.0240(17) 0.0374(19) 0.0395(19) 0.0179(15) 0.0071(14) 0.0119(14)
C24 0.0326(18) 0.0290(17) 0.0414(19) 0.0072(15) 0.0149(15) 0.0119(14)
C25 0.0280(17) 0.0276(16) 0.0244(15) 0.0049(13) 0.0056(13) 0.0078(13)
C26 0.0165(14) 0.0208(14) 0.0257(15) 0.0061(12) 0.0073(12) 0.0055(12)
C27 0.0345(18) 0.0251(16) 0.0334(17) 0.0143(13) 0.0147(14) 0.0068(14)
F7 0.0930(18) 0.0334(11) 0.0255(10) 0.0124(8) -0.0035(11) 0.0185(11)
F8 0.0397(11) 0.0452(12) 0.0397(11) 0.0011(9) 0.0197(9) 0.0080(9)
F9 0.0348(10) 0.0297(10) 0.0187(8) 0.0053(7) -0.0013(7) 0.0017(8)
F10 0.0298(11) 0.0639(14) 0.0569(13) 0.0027(11) 0.0050(10) 0.0206(10)
F11 0.0494(12) 0.0212(9) 0.0263(9) -0.0021(7) -0.0110(8) 0.0001(8)
F12 0.0608(13) 0.0189(9) 0.0341(10) -0.0050(8) 0.0076(10) 0.0006(9)

loop_
_atom_site_label
_atom_site_type_symbol
_atom_site_thermal_displace_type
_atom_site_fract_x
_atom_site_fract_y
_atom_site_fract_z
_atom_site_occupancy
_atom_site_U_iso_or_equiv
_atom_site_calc_flag
_atom_site_refinement_flags
Fe1 Fe Uani 0.33924(5) 0.19580(4) 0.27442(2) 1.000 0.0129(1) d .
P1 P Uani 0.64642(10) -0.23905(8) 0.42815(5) 1.000 0.0293(3) d .
P2 P Uani -0.51674(10) 0.25445(7) 0.02493(4) 1.000 0.0214(2) d .
F1 F Uani 0.6967(3) -0.3289(2) 0.48712(14) 1.000 0.0622(9) d .
N1 N Uani 0.6203(3) 0.0737(2) 0.28086(12) 1.000 0.0176(7) d .
F2 F Uani 0.7374(3) -0.3200(3) 0.37758(16) 1.000 0.0831(11) d .
N2 N Uani 0.4403(3) -0.0178(2) 0.18163(12) 1.000 0.0185(7) d .
N3 N Uani 0.5625(3) 0.2486(2) 0.35511(11) 1.000 0.0160(7) d .
F3 F Uani 0.5870(3) -0.1485(2) 0.37265(12) 1.000 0.0578(8) d .
N4 N Uani 0.1557(3) 0.0193(2) 0.13722(11) 1.000 0.0176(7) d .
F4 F Uani 0.5572(3) -0.1589(2) 0.48252(12) 1.000 0.0512(8) d .
N5 N Uani 0.0207(3) 0.1623(2) 0.18239(11) 1.000 0.0154(6) d .
F5 F Uani 0.4695(3) -0.3477(2) 0.39683(13) 1.000 0.0561(8) d .
F6 F Uani 0.8225(2) -0.12976(19) 0.46077(12) 1.000 0.0459(7) d .
N6 N Uani 0.1465(3) 0.3012(2) 0.29070(11) 1.000 0.0143(6) d .
N7 N Uani 0.4467(3) 0.4436(2) 0.21400(12) 1.000 0.0195(7) d .
N8 N Uani 0.2539(3) 0.0637(2) 0.32967(12) 1.000 0.0183(7) d .
C1 C Uani 0.4668(4) 0.0795(3) 0.23964(14) 1.000 0.0168(8) d .
C2 C Uani 0.6927(4) -0.0259(3) 0.24716(16) 1.000 0.0247(9) d .
C3 C Uani 0.5802(4) -0.0825(3) 0.18543(16) 1.000 0.0247(9) d .
C4 C Uani 0.6758(3) 0.1670(3) 0.34544(14) 1.000 0.0174(8) d .
C5 C Uani 0.8289(4) 0.1771(3) 0.39330(16) 1.000 0.0231(9) d .
C6 C Uani 0.8727(4) 0.2786(3) 0.45322(15) 1.000 0.0253(9) d .
C7 C Uani 0.7617(4) 0.3654(3) 0.46313(15) 1.000 0.0239(9) d .
C8 C Uani 0.6086(3) 0.3463(3) 0.41360(14) 1.000 0.0190(8) d .
C9 C Uani 0.2906(4) -0.0513(3) 0.12169(14) 1.000 0.0208(8) d .
C10 C Uani 0.1717(3) 0.1184(3) 0.19356(13) 1.000 0.0157(8) d .
C11 C Uani -0.0060(4) 0.0002(3) 0.09130(14) 1.000 0.0209(8) d .
C12 C Uani -0.0908(4) 0.0898(3) 0.11891(14) 1.000 0.0200(8) d .
C13 C Uani 0.0079(3) 0.2689(3) 0.23499(13) 1.000 0.0153(8) d .
C14 C Uani -0.1280(3) 0.3347(3) 0.22938(14) 1.000 0.0184(8) d .
C15 C Uani -0.1210(4) 0.4411(3) 0.28376(15) 1.000 0.0208(8) d .
C16 C Uani 0.0183(3) 0.4765(3) 0.34100(14) 1.000 0.0181(8) d .
C17 C Uani 0.1486(3) 0.4050(3) 0.34270(14) 1.000 0.0163(8) d .
C18 C Uani 0.4163(3) 0.3425(3) 0.23396(13) 1.000 0.0141(8) d .
C19 C Uani 0.4532(4) 0.5748(3) 0.19287(17) 1.000 0.0247(9) d .
C20 C Uani 0.2730(4) 0.6035(3) 0.17692(15) 1.000 0.0221(8) d .
C21 C Uani 0.1554(4) 0.5373(3) 0.11432(17) 1.000 0.0352(11) d .
C22 C Uani -0.0081(4) 0.5639(4) 0.10001(18) 1.000 0.0383(11) d .
C23 C Uani -0.0565(4) 0.6572(3) 0.14675(17) 1.000 0.0318(11) d .
C24 C Uani 0.0593(4) 0.7227(3) 0.20929(18) 1.000 0.0327(10) d .
C25 C Uani 0.2244(4) 0.6953(3) 0.22495(16) 1.000 0.0265(9) d .
C26 C Uani 0.2230(4) -0.0123(3) 0.36522(15) 1.000 0.0203(8) d .
C27 C Uani 0.1858(4) -0.1109(3) 0.41056(17) 1.000 0.0290(10) d .
F7 F Uani -0.5654(3) 0.3114(2) -0.04646(10) 1.000 0.0516(8) d .
F8 F Uani -0.3332(3) 0.2419(2) 0.00867(10) 1.000 0.0409(7) d .
F9 F Uani -0.4669(2) 0.19483(17) 0.09606(8) 1.000 0.0294(5) d .
F10 F Uani -0.7000(3) 0.2632(2) 0.04145(12) 1.000 0.0504(7) d .
F11 F Uani -0.5961(3) 0.10231(17) -0.01864(9) 1.000 0.0367(6) d .
F12 F Uani -0.4362(3) 0.40408(17) 0.06871(10) 1.000 0.0405(6) d .
H2 H Uiso 0.80000 -0.04880 0.26460 1.000 0.0300 c RU
H3 H Uiso 0.59300 -0.15360 0.15050 1.000 0.0300 c RU
H5 H Uiso 0.90250 0.11590 0.38530 1.000 0.0280 c RU
H6 H Uiso 0.97780 0.28880 0.48720 1.000 0.0300 c RU
H7 H Uiso 0.79070 0.43710 0.50350 1.000 0.0290 c RU
H8 H Uiso 0.53220 0.40520 0.42130 1.000 0.0230 c RU
H9A H Uiso 0.24380 -0.15120 0.11100 1.000 0.0250 c RU
H9B H Uiso 0.32710 -0.02480 0.07920 1.000 0.0250 c RU
H11 H Uiso -0.04850 -0.06480 0.04820 1.000 0.0250 c RU
H12 H Uiso -0.20320 0.10150 0.09930 1.000 0.0240 c RU
H14 H Uiso -0.22330 0.30780 0.18950 1.000 0.0220 c RU
H15 H Uiso -0.21180 0.48940 0.28160 1.000 0.0250 c RU
H16 H Uiso 0.02470 0.54930 0.37880 1.000 0.0220 c RU
H17 H Uiso 0.24430 0.43030 0.38240 1.000 0.0200 c RU
H19A H Uiso 0.50190 0.57520 0.15010 1.000 0.0300 c RU
H19B H Uiso 0.52940 0.64730 0.23150 1.000 0.0300 c RU
H21 H Uiso 0.18760 0.47360 0.08130 1.000 0.0420 c RU
H22 H Uiso -0.08840 0.51720 0.05730 1.000 0.0460 c RU
H23 H Uiso -0.16860 0.67630 0.13600 1.000 0.0380 c RU
H24 H Uiso 0.02640 0.78670 0.24190 1.000 0.0390 c RU
H25 H Uiso 0.30320 0.73960 0.26840 1.000 0.0320 c RU
H27A H Uiso 0.24010 -0.06920 0.46030 1.000 0.0440 c RU
H27B H Uiso 0.23190 -0.19150 0.39680 1.000 0.0440 c RU
H27C H Uiso 0.06040 -0.13840 0.40510 1.000 0.0440 c RU

loop_
_atom_type_symbol
_atom_type_description
_atom_type_scat_dispersion_real
_atom_type_scat_dispersion_imag
_atom_type_scat_source
C C 0.0033 0.0016 ' International Tables Vol C Tables 4.2.6.8 and 6.1.1.4'
H H 0.0000 0.0000 ' International Tables Vol C Tables 4.2.6.8 and 6.1.1.4'
F F 0.0171 0.0103 ' International Tables Vol C Tables 4.2.6.8 and 6.1.1.4'
Fe Fe 0.3463 0.8444 ' International Tables Vol C Tables 4.2.6.8 and 6.1.1.4'
N N 0.0061 0.0033 ' International Tables Vol C Tables 4.2.6.8 and 6.1.1.4'
P P 0.1023 0.0942 ' International Tables Vol C Tables 4.2.6.8 and 6.1.1.4'

loop_
_geom_angle_atom_site_label_1
_geom_angle_atom_site_label_2
_geom_angle_atom_site_label_3
_geom_angle
_geom_angle_publ_flag
N3 Fe1 N6 115.09(9) yes
N3 Fe1 N8 85.65(9) yes
N3 Fe1 C1 79.61(11) yes
N3 Fe1 C10 165.43(11) yes
N3 Fe1 C18 91.09(10) yes
N6 Fe1 N8 90.02(9) yes
N6 Fe1 C1 165.27(11) yes
N6 Fe1 C10 79.47(10) yes
N6 Fe1 C18 83.34(10) yes
N8 Fe1 C1 90.19(12) yes
N8 Fe1 C10 94.23(11) yes
N8 Fe1 C18 170.57(11) yes
C1 Fe1 C10 85.83(12) yes
C1 Fe1 C18 97.94(13) yes
C10 Fe1 C18 91.14(12) yes
F1 P1 F5 89.19(13) yes
F1 P1 F6 90.34(12) yes
F2 P1 F3 93.76(15) yes
F2 P1 F4 177.61(15) yes
F2 P1 F5 90.63(14) yes
F2 P1 F6 90.25(13) yes
F3 P1 F4 88.58(12) yes
F3 P1 F5 89.34(13) yes
F3 P1 F6 91.07(12) yes
F4 P1 F5 89.90(13) yes
F4 P1 F6 89.21(12) yes
F5 P1 F6 179.00(13) yes
F1 P1 F2 89.80(15) yes
F1 P1 F3 176.17(14) yes
F1 P1 F4 87.88(13) yes
F8 P2 F10 178.59(12) yes
F8 P2 F11 89.31(12) yes
F8 P2 F12 90.21(12) yes
F9 P2 F10 89.68(11) yes
F9 P2 F11 89.69(9) yes
F9 P2 F12 89.62(10) yes
F10 P2 F11 89.63(12) yes
F10 P2 F12 90.84(12) yes
F11 P2 F12 179.17(12) yes
F7 P2 F12 91.18(11) yes
F8 P2 F9 89.39(10) yes
F7 P2 F10 90.92(13) yes
F7 P2 F8 90.00(12) yes
F7 P2 F9 179.00(11) yes
F7 P2 F11 89.50(10) yes
C1 N1 C2 110.6(2) yes
C1 N1 C4 116.1(2) yes
C2 N1 C4 133.4(2) yes
C1 N2 C3 110.2(2) yes
C3 N2 C9 123.9(2) yes
C1 N2 C9 126.0(3) yes
Fe1 N3 C8 130.58(19) yes
Fe1 N3 C4 112.54(17) yes
C4 N3 C8 116.9(2) yes
C10 N4 C11 110.1(2) yes
C9 N4 C11 123.7(2) yes
C9 N4 C10 126.0(2) yes
C12 N5 C13 133.3(2) yes
C10 N5 C12 111.0(2) yes
C10 N5 C13 115.7(2) yes
C13 N6 C17 116.5(2) yes
Fe1 N6 C13 112.86(17) yes
Fe1 N6 C17 130.07(18) yes
C18 N7 C19 168.5(3) yes
Fe1 N8 C26 172.4(3) yes
Fe1 C1 N2 135.2(2) yes
Fe1 C1 N1 119.0(2) yes
N1 C1 N2 105.6(3) yes
N1 C2 C3 106.2(3) yes
N2 C3 C2 107.5(3) yes
N1 C4 C5 124.1(3) yes
N1 C4 N3 112.4(2) yes
N3 C4 C5 123.6(3) yes
C4 C5 C6 118.2(3) no
C5 C6 C7 119.2(3) no
C6 C7 C8 119.0(3) no
N3 C8 C7 123.1(3) yes
N2 C9 N4 111.2(2) yes
Fe1 C10 N4 135.1(2) yes
Fe1 C10 N5 119.52(19) yes
N4 C10 N5 105.3(2) yes
N4 C11 C12 107.9(2) yes
N5 C12 C11 105.7(3) yes
N6 C13 C14 124.1(2) yes
N5 C13 N6 112.2(2) yes
N5 C13 C14 123.8(2) yes
C13 C14 C15 117.7(3) no
C14 C15 C16 119.6(3) no
C15 C16 C17 119.1(3) no
N6 C17 C16 123.0(2) yes
Fe1 C18 N7 169.1(2) yes
N7 C19 C20 110.1(3) yes
C19 C20 C25 120.2(3) no
C21 C20 C25 119.5(3) no
C19 C20 C21 120.3(3) no
C20 C21 C22 120.1(3) no
C21 C22 C23 120.9(3) no
C22 C23 C24 119.4(3) no
C23 C24 C25 120.4(3) no
C20 C25 C24 119.8(3) no
N8 C26 C27 179.0(3) yes
C3 C2 H2 127.00 no
N1 C2 H2 127.00 no
C2 C3 H3 126.00 no
N2 C3 H3 126.00 no
C4 C5 H5 121.00 no
C6 C5 H5 121.00 no
C7 C6 H6 120.00 no
C5 C6 H6 120.00 no
C6 C7 H7 120.00 no
C8 C7 H7 120.00 no
N3 C8 H8 118.00 no
C7 C8 H8 118.00 no
H9A C9 H9B 108.00 no
N4 C9 H9B 109.00 no
N2 C9 H9A 109.00 no
N2 C9 H9B 109.00 no
N4 C9 H9A 109.00 no
C12 C11 H11 126.00 no
N4 C11 H11 126.00 no
N5 C12 H12 127.00 no
C11 C12 H12 127.00 no
C13 C14 H14 121.00 no
C15 C14 H14 121.00 no
C16 C15 H15 120.00 no
C14 C15 H15 120.00 no
C15 C16 H16 120.00 no
C17 C16 H16 120.00 no
C16 C17 H17 118.00 no
N6 C17 H17 119.00 no
H19A C19 H19B 108.00 no
N7 C19 H19A 110.00 no
N7 C19 H19B 110.00 no
C20 C19 H19A 110.00 no
C20 C19 H19B 110.00 no
C20 C21 H21 120.00 no
C22 C21 H21 120.00 no
C21 C22 H22 120.00 no
C23 C22 H22 120.00 no
C24 C23 H23 120.00 no
C22 C23 H23 120.00 no
C23 C24 H24 120.00 no
C25 C24 H24 120.00 no
C24 C25 H25 120.00 no
C20 C25 H25 120.00 no
H27B C27 H27C 109.00 no
C26 C27 H27A 110.00 no
C26 C27 H27B 110.00 no
C26 C27 H27C 110.00 no
H27A C27 H27B 109.00 no
H27A C27 H27C 109.00 no

loop_
_geom_bond_atom_site_label_1
_geom_bond_atom_site_label_2
_geom_bond_distance
_geom_bond_publ_flag
Fe1 N3 2.079(2) yes
Fe1 N6 2.086(2) yes
Fe1 N8 1.954(2) yes
Fe1 C1 1.839(3) yes
Fe1 C10 1.834(3) yes
Fe1 C18 1.852(3) yes
P1 F3 1.582(2) yes
P1 F4 1.599(3) yes
P1 F5 1.588(2) yes
P1 F6 1.589(2) yes
P1 F1 1.608(3) yes
P1 F2 1.564(3) yes
P2 F7 1.595(2) yes
P2 F10 1.588(3) yes
P2 F8 1.596(3) yes
P2 F9 1.6062(17) yes
P2 F12 1.5808(19) yes
P2 F11 1.5989(19) yes
N1 C2 1.399(4) yes
N1 C1 1.357(4) yes
N1 C4 1.401(4) yes
N2 C3 1.400(4) yes
N2 C1 1.342(4) yes
N2 C9 1.461(4) yes
N3 C8 1.339(3) yes
N3 C4 1.360(4) yes
N4 C10 1.344(3) yes
N4 C11 1.397(4) yes
N4 C9 1.461(4) yes
N5 C13 1.409(3) yes
N5 C12 1.396(4) yes
N5 C10 1.361(4) yes
N6 C13 1.355(3) yes
N6 C17 1.345(3) yes
N7 C18 1.152(4) yes
N7 C19 1.445(4) yes
N8 C26 1.138(4) yes
C2 C3 1.339(4) no
C4 C5 1.375(4) no
C5 C6 1.380(4) no
C6 C7 1.384(5) no
C7 C8 1.377(4) no
C11 C12 1.344(4) no
C13 C14 1.378(4) no
C14 C15 1.382(4) no
C15 C16 1.376(4) no
C16 C17 1.379(4) no
C19 C20 1.517(5) no
C20 C21 1.387(4) no
C20 C25 1.384(4) no
C21 C22 1.379(5) no
C22 C23 1.377(5) no
C23 C24 1.379(5) no
C24 C25 1.396(5) no
C26 C27 1.460(4) no
C2 H2 0.9500 no
C3 H3 0.9500 no
C5 H5 0.9500 no
C6 H6 0.9500 no
C7 H7 0.9500 no
C8 H8 0.9500 no
C9 H9B 0.9900 no
C9 H9A 0.9900 no
C11 H11 0.9500 no
C12 H12 0.9500 no
C14 H14 0.9500 no
C15 H15 0.9500 no
C16 H16 0.9500 no
C17 H17 0.9500 no
C19 H19A 0.9900 no
C19 H19B 0.9900 no
C21 H21 0.9500 no
C22 H22 0.9500 no
C23 H23 0.9500 no
C24 H24 0.9500 no
C25 H25 0.9500 no
C27 H27B 0.9800 no
C27 H27C 0.9800 no
C27 H27A 0.9800 no

loop_
_geom_torsion_atom_site_label_1
_geom_torsion_atom_site_label_2
_geom_torsion_atom_site_label_3
_geom_torsion_atom_site_label_4
_geom_torsion
_geom_torsion_publ_flag
N6 Fe1 N3 C4 173.42(17) no
N6 Fe1 N3 C8 -5.6(3) no
N8 Fe1 N3 C4 85.43(19) no
N8 Fe1 N3 C8 -93.5(2) no
C1 Fe1 N3 C4 -5.6(2) no
C1 Fe1 N3 C8 175.5(3) no
C18 Fe1 N3 C4 -103.4(2) no
C18 Fe1 N3 C8 77.6(2) no
N3 Fe1 N6 C13 176.48(17) no
N3 Fe1 N6 C17 5.5(3) no
N8 Fe1 N6 C13 -98.31(19) no
N8 Fe1 N6 C17 90.7(2) no
C10 Fe1 N6 C13 -4.0(2) no
C10 Fe1 N6 C17 -175.0(3) no
C18 Fe1 N6 C13 88.4(2) no
C18 Fe1 N6 C17 -82.6(2) no
N3 Fe1 C1 N1 5.7(2) no
N3 Fe1 C1 N2 178.5(3) no
N8 Fe1 C1 N1 -79.8(2) no
N8 Fe1 C1 N2 93.0(3) no
C10 Fe1 C1 N1 -174.1(2) no
C10 Fe1 C1 N2 -1.2(3) no
C18 Fe1 C1 N1 95.4(2) no
C18 Fe1 C1 N2 -91.8(3) no
N6 Fe1 C10 N4 -177.7(3) no
N6 Fe1 C10 N5 1.4(2) no
N8 Fe1 C10 N4 -88.4(3) no
N8 Fe1 C10 N5 90.6(2) no
C1 Fe1 C10 N4 1.4(3) no
C1 Fe1 C10 N5 -179.5(2) no
C18 Fe1 C10 N4 99.3(3) no
C18 Fe1 C10 N5 -81.6(2) no
C2 N1 C1 Fe1 176.5(2) no
C4 N1 C1 Fe1 -5.1(3) no
C2 N1 C1 N2 1.7(3) no
C4 N1 C1 N2 -179.8(2) no
C2 N1 C4 N3 177.9(3) no
C1 N1 C2 C3 -1.1(3) no
C1 N1 C4 N3 -0.1(3) no
C2 N1 C4 C5 -1.0(5) no
C4 N1 C2 C3 -179.2(3) no
C1 N1 C4 C5 -179.0(3) no
C9 N2 C1 Fe1 6.2(5) no
C3 N2 C1 Fe1 -175.2(3) no
C1 N2 C3 C2 1.1(3) no
C3 N2 C1 N1 -1.7(3) no
C9 N2 C1 N1 179.7(2) no
C9 N2 C3 C2 179.8(3) no
C3 N2 C9 N4 172.0(2) no
C1 N2 C9 N4 -9.5(4) no
C8 N3 C4 C5 2.4(4) no
Fe1 N3 C4 N1 4.4(3) no
Fe1 N3 C8 C7 178.3(2) no
C8 N3 C4 N1 -176.5(2) no
Fe1 N3 C4 C5 -176.7(2) no
C4 N3 C8 C7 -0.6(4) no
C10 N4 C11 C12 0.8(3) no
C9 N4 C11 C12 -174.2(3) no
C10 N4 C9 N2 9.7(4) no
C11 N4 C9 N2 -176.0(2) no
C11 N4 C10 N5 -0.7(3) no
C9 N4 C10 Fe1 -6.6(4) no
C11 N4 C10 Fe1 178.5(2) no
C9 N4 C10 N5 174.2(2) no
C13 N5 C10 Fe1 1.4(3) no
C12 N5 C10 N4 0.3(3) no
C13 N5 C10 N4 -179.3(2) no
C12 N5 C10 Fe1 -179.0(2) no
C10 N5 C12 C11 0.2(3) no
C13 N5 C12 C11 179.7(3) no
C10 N5 C13 N6 -4.8(3) no
C12 N5 C13 N6 175.7(3) no
C10 N5 C13 C14 173.7(3) no
C12 N5 C13 C14 -5.8(5) no
Fe1 N6 C13 N5 5.7(3) no
C17 N6 C13 C14 -0.5(4) no
Fe1 N6 C13 C14 -172.8(2) no
C13 N6 C17 C16 0.2(4) no
C17 N6 C13 N5 178.0(2) no
Fe1 N6 C17 C16 170.9(2) no
N1 C2 C3 N2 0.0(3) no
N1 C4 C5 C6 176.5(3) no
N3 C4 C5 C6 -2.3(5) no
C4 C5 C6 C7 0.3(4) no
C5 C6 C7 C8 1.4(5) no
C6 C7 C8 N3 -1.2(5) no
N4 C11 C12 N5 -0.6(3) no
N6 C13 C14 C15 0.7(4) no
N5 C13 C14 C15 -177.6(3) no
C13 C14 C15 C16 -0.5(4) no
C14 C15 C16 C17 0.2(4) no
C15 C16 C17 N6 0.0(4) no
N7 C19 C20 C21 -75.3(4) no
N7 C19 C20 C25 104.3(3) no
C19 C20 C21 C22 -179.9(3) no
C25 C20 C21 C22 0.5(5) no
C19 C20 C25 C24 179.0(3) no
C21 C20 C25 C24 -1.5(5) no
C20 C21 C22 C23 0.9(5) no
C21 C22 C23 C24 -1.3(5) no
C22 C23 C24 C25 0.3(5) no
C23 C24 C25 C20 1.0(5) no
